data_4135204
loop_
_publ_author_name
'Pang, Jiandong'
'Di, Zhengyi'
'Qin, Jun-Sheng'
'Yuan, Shuai'
'Lollar, Christina T.'
'Li, Jialuo'
'Zhang, Peng'
'Wu, Mingyan'
'Yuan, Daqiang'
'Hong, Maochun'
'Zhou, Hong-Cai'

_publ_section_title
;
 Precisely Embedding Active Sites into a Mesoporous Zr-Framework through
 Linker Installation for High-Efficiency Photocatalysis.
;
_journal_issue 35
_journal_name_full 'Journal of the American Chemical Society'
_journal_page_first 15020
_journal_page_last 15026
_journal_paper_doi 10.1021/jacs.0c05758
_journal_volume 142
_journal_year 2020
_chemical_formula_moiety 'C14.65 H8 N0.45 O4.75 Ru0.13 Zr0.75'
_chemical_formula_sum 'C14.65 H8.2 Cl0 N0.45 O4.75 Ru0.12 Zr0.75'
_chemical_formula_weight 347.56
_space_group_crystal_system hexagonal
_space_group_IT_number 191
_space_group_name_Hall '-P 6 2'
_space_group_name_H-M_alt 'P 6/m m m'
_atom_sites_solution_hydrogens geom
_audit_creation_date 2019-01-27
_audit_creation_method
;
Olex2 1.2
(compiled 2018.05.29 svn.r3508 for OlexSys, GUI svn.r5506)
;
_cell_angle_alpha 90
_cell_angle_beta 90
_cell_angle_gamma 120
_cell_formula_units_Z 24
_cell_length_a 40.8928(8)
_cell_length_b 40.893
_cell_length_c 19.2023(4)
_cell_measurement_reflns_used 9913
_cell_measurement_temperature 100(2)
_cell_measurement_theta_max 59.2788
_cell_measurement_theta_min 2.3009
_cell_volume 27808.6(8)
_computing_cell_refinement 'SAINT+ ver. (Bruker, 2001)'
_computing_data_collection 'APEX2  (Bruker, 2008)'
_computing_data_reduction 'SAINT+ ver. (Bruker, 2001)'
_computing_molecular_graphics 'Olex2 (Dolomanov et al., 2009)'
_computing_publication_material 'Olex2 (Dolomanov et al., 2009)'
_computing_structure_refinement 'XL (Sheldrick, 2008)'
_computing_structure_solution 'XS (Sheldrick, 2008)'
_diffrn_ambient_temperature 99.99
_diffrn_measured_fraction_theta_full 0.999
_diffrn_measured_fraction_theta_max 0.999
_diffrn_measurement_device_type 'Bruker SMART APEX II CCD area detector'
_diffrn_measurement_method '\w and \f scans'
_diffrn_radiation_type CuK\a
_diffrn_radiation_wavelength 1.54184
_diffrn_reflns_av_R_equivalents 0.1180
_diffrn_reflns_av_unetI/netI 0.0887
_diffrn_reflns_Laue_measured_fraction_full 0.999
_diffrn_reflns_Laue_measured_fraction_max 0.999
_diffrn_reflns_limit_h_max 36
_diffrn_reflns_limit_h_min -46
_diffrn_reflns_limit_k_max 31
_diffrn_reflns_limit_k_min -30
_diffrn_reflns_limit_l_max 15
_diffrn_reflns_limit_l_min -21
_diffrn_reflns_number 61099
_diffrn_reflns_point_group_measured_fraction_full 0.999
_diffrn_reflns_point_group_measured_fraction_max 0.999
_diffrn_reflns_theta_full 60.148
_diffrn_reflns_theta_max 60.148
_diffrn_reflns_theta_min 2.161
_diffrn_source 'fine-focus sealed tube'
_exptl_absorpt_coefficient_mu 1.878
_exptl_absorpt_correction_T_max 0.7518
_exptl_absorpt_correction_T_min 0.6000
_exptl_absorpt_correction_type multi-scan
_exptl_absorpt_process_details
;
SADABS-2016/2 (Bruker,2016/2) was used for absorption correction.
wR2(int) was 0.1082 before and 0.0534 after correction.
The Ratio of minimum to maximum transmission is 0.7981.
The \l/2 correction factor is Not present.
;
_exptl_crystal_colour Red
_exptl_crystal_density_diffrn 0.498
_exptl_crystal_description needle
_exptl_crystal_F_000 4146
_exptl_crystal_size_max 0.05
_exptl_crystal_size_mid 0.02
_exptl_crystal_size_min 0.02
_refine_diff_density_max 1.610
_refine_diff_density_min -1.556
_refine_diff_density_rms 0.127
_refine_ls_extinction_coef 0.00008(2)
_refine_ls_extinction_expression Fc^*^=kFc[1+0.001xFc^2^\l^3^/sin(2\q)]^-1/4^
_refine_ls_extinction_method 'SHELXL-2014/7 (Sheldrick 2014'
_refine_ls_goodness_of_fit_ref 1.108
_refine_ls_hydrogen_treatment constr
_refine_ls_matrix_type full
_refine_ls_number_parameters 178
_refine_ls_number_reflns 7699
_refine_ls_number_restraints 52
_refine_ls_restrained_S_all 1.337
_refine_ls_R_factor_all 0.1354
_refine_ls_R_factor_gt 0.1002
_refine_ls_shift/su_max 0.000
_refine_ls_shift/su_mean 0.000
_refine_ls_structure_factor_coef Fsqd
_refine_ls_weighting_details 'w=1/[\s^2^(Fo^2^)+(0.2000P)^2^] where P=(Fo^2^+2Fc^2^)/3'
_refine_ls_weighting_scheme calc
_refine_ls_wR_factor_gt 0.3012
_refine_ls_wR_factor_ref 0.3272
_reflns_Friedel_coverage 0.000
_reflns_number_gt 4484
_reflns_number_total 7699
_reflns_threshold_expression 'I > 2\s(I)'
_cod_data_source_file ja0c05758_si_003.cif
_cod_data_source_block PCN-808-BDBR
_cod_depositor_comments 'Adding full bibliography for 4135202--4135205.cif.'
_cod_original_cell_volume 27808.5(12)
_cod_original_formula_sum 'C14.65 H8.20 Cl0 N0.45 O4.75 Ru0.12 Zr0.75'
_cod_database_code 4135204
_shelx_shelxl_version_number 2014/7
_shelx_space_group_comment
;
The symmetry employed for this shelxl refinement is uniquely defined
by the following loop, which should always be used as a source of
symmetry information in preference to the above space-group names.
They are only intended as comments.
;
_olex2_refinement_description
;
1. Fixed Uiso
 At 1.2 times of:
  All C(H) groups
 At 1.5 times of:
  All C(H,H,H) groups
2. Restrained distances
 C11-C8
 1.4 with sigma of 0.005
 O8-C10
 1.42 with sigma of 0.005
 C21-C20
 2.2 with sigma of 0.005
 C20-C20_$1
 1.5 with sigma of 0.005
 O3-C16
 1.25 with sigma of 0.005
 O3-O4
 2.24 with sigma of 0.005
 C18-C17
 1.4 with sigma of 0.005
 C19-C17
 2.2 with sigma of 0.005
 Ru1-C28_$2
 2.95 with sigma of 0.005
 C29-C29_$2
 2.2 with sigma of 0.005
 C28-C28_$2
 2.2 with sigma of 0.005
 Ru1-C27_$2
 3.1 with sigma of 0.005
 Ru1-N1
 2.1 with sigma of 0.005
 N2-C28_$2
 1.4 with sigma of 0.005
 C30-N2
 2.78 with sigma of 0.005
 C13-C15
 1.39 with sigma of 0.02
 C15-C15_$3
 1.39 with sigma of 0.02
 C15_$3-C13_$3
 1.39 with sigma of 0.02
 C13_$3-C14_$3
 1.39 with sigma of 0.02
 C14_$3-C14
 1.39 with sigma of 0.02
 C14-C13
 1.39 with sigma of 0.02
 C13-C15_$3
 2.4 with sigma of 0.02
 C15-C13_$3
 2.4 with sigma of 0.02
 C15_$3-C14_$3
 2.4 with sigma of 0.02
 C13_$3-C14
 2.4 with sigma of 0.02
 C14_$3-C13
 2.4 with sigma of 0.02
 C14-C15
 2.4 with sigma of 0.02
 C13-C13_$3
 2.8 with sigma of 0.02
 C15-C14_$3
 2.8 with sigma of 0.02
 C15_$3-C14
 2.8 with sigma of 0.02
3. Restrained planarity
 O8, C9, C8, C11, C12
 with sigma of 0.1
 N1, C20, C19, C18, C17, C21, C16
 with sigma of 0.1
 N2, Ru1, N1, C20, C19, C21, C17, C18
 with sigma of 0.1
 C30, C29, C28, N2, Ru1
 with sigma of 0.1
 C13, C15, C15_$3, C13_$3, C14_$3, C14
 with sigma of 0.1
4. Uiso/Uaniso restraints and constraints
Uanis(C10) \\sim Ueq: with sigma of 0.1 and sigma for terminal atoms of 0.2
Uanis(O4) = Uanis(C16) = Uanis(C17) = Uanis(C18) = Uanis(C21) = Uanis(N1) =
Uanis(C20) = Uanis(C19)
Uanis(C15) = Uanis(C13) = Uanis(C14) = Uanis(C12) = Uanis(C11) = Uanis(C9) =
Uanis(C8)
Uanis(N26) = Uanis(C3) = Uanis(C22) = Uanis(C23) = Uanis(C25) = Uanis(C24) =
Uanis(Ru1) = Uanis(N2) = Uanis(C28) = Uanis(C27) = Uanis(C29) = Uanis(C30)
Uanis(C13) = Uanis(C14) = Uanis(C14) = Uanis(C13) = Uanis(C15) = Uanis(C15)
Uanis(C10) = Uanis(O8) = Uanis(C9) = Uanis(C8) = Uanis(C11) = Uanis(C12) =
Uanis(C11) = Uanis(C8)
5. Others
 Fixed Sof: H10A(0.5) H10B(0.5) H10C(0.5) Ru1(0.125) O4(0.25) N1(0.25)
 C21(0.25) C17(0.25) C18(0.25) C19(0.25) C20(0.5) C16(0.25) N2(0.1) C28(0.1)
 C30(0.1) C29(0.1) C27(0.1) C3(0.1) H3(0.1) C22(0.1) H22(0.1) C23(0.1) H23(0.1)
 C24(0.1) H24(0.1) C25(0.1) H25(0.1) N26(0.1)
6.a Free rotating group:
 C3(C22,C23,C24,C25,N26)
6.b Aromatic/amide H refined with riding coordinates:
 C0AA(H0AA), C4(H4), C11(H11), C6(H6), C7(H7), C14(H14), C15(H15), C3(H3),
 C22(H22), C23(H23), C24(H24), C25(H25)
6.c Fitted hexagon refined as free rotating group:
 N1(C21,C17,C18,C19,C20)
6.d Idealised Me refined as rotating group:
 C10(H10A,H10B,H10C)
;
_olex2_submission_special_instructions 'No special instructions were received'

loop_
_space_group_symop_operation_xyz
'x, y, z'
'x-y, x, z'
'-y, x-y, z'
'-x, -y, z'
'-x+y, -x, z'
'y, -x+y, z'
'x-y, -y, -z'
'-x, -x+y, -z'
'y, x, -z'
'-y, -x, -z'
'-x+y, y, -z'
'x, x-y, -z'
'-x, -y, -z'
'-x+y, -x, -z'
'y, -x+y, -z'
'x, y, -z'
'x-y, x, -z'
'-y, x-y, -z'
'-x+y, y, z'
'x, x-y, z'
'-y, -x, z'
'y, x, z'
'x-y, -y, z'
'-x, -x+y, z'

loop_
_atom_site_label
_atom_site_type_symbol
_atom_site_fract_x
_atom_site_fract_y
_atom_site_fract_z
_atom_site_U_iso_or_equiv
_atom_site_adp_type
_atom_site_occupancy
_atom_site_site_symmetry_order
_atom_site_calc_flag
_atom_site_refinement_flags_posn
_atom_site_refinement_flags_adp
_atom_site_refinement_flags_occupancy
_atom_site_disorder_assembly
_atom_site_disorder_group
Zr1 Zr 0.54312(2) 0.0000 0.09234(4) 0.0402(4) Uani 1 2 d S T P . .
Zr2 Zr 0.53443(2) 0.06886(3) 0.0000 0.0385(4) Uani 1 4 d S T P . .
O3 O 0.54454(19) 0.0000 0.2047(3) 0.057(2) Uani 1 2 d DS T P B .
O5 O 0.51708(10) 0.03417(19) 0.0929(5) 0.071(3) Uani 1 2 d S T P . .
O1 O 0.58223(14) 0.10088(13) 0.0691(2) 0.0466(13) Uani 1 1 d . . . . .
O6 O 0.5610(3) 0.0346(3) 0.0000 0.092(3) Uani 1 2 d S T P . .
O7 O 0.5984(2) 0.0000 0.0846(4) 0.076(3) Uani 1 2 d S T P . .
C0AA C 0.6523(3) 0.1132(3) 0.1943(5) 0.099(4) Uani 1 1 d . . . . .
H0AA H 0.6433 0.0878 0.2080 0.118 Uiso 1 1 calc R . . . .
O8 O 0.7574(2) 0.2426(2) 0.1362(7) 0.183(3) Uani 1 2 d DS T P . .
C1 C 0.5992(2) 0.0911(3) 0.1111(4) 0.065(3) Uani 1 1 d . . . . .
C2 C 0.6345(2) 0.1208(2) 0.1429(5) 0.082(3) Uani 1 1 d . . . . .
C4 C 0.6834(3) 0.1422(3) 0.2271(6) 0.140(6) Uani 1 1 d . . . . .
H4 H 0.6941 0.1369 0.2662 0.168 Uiso 1 1 calc R . . . .
C8 C 0.7303(4) 0.2085(4) 0.2415(6) 0.183(3) Uani 1 1 d D . . . .
C5 C 0.6983(3) 0.1774(3) 0.2042(6) 0.143(6) Uani 1 1 d . . . . .
C13 C 0.7620(3) 0.2380(3) 0.4273(4) 0.183(3) Uani 1 2 d DS T P . .
C12 C 0.7626(4) 0.2374(4) 0.3513(11) 0.183(3) Uani 1 2 d S T P . .
C11 C 0.7324(4) 0.2088(4) 0.3141(6) 0.183(3) Uani 1 1 d D . . . .
H11 H 0.7125 0.1887 0.3393 0.220 Uiso 1 1 calc R . . . .
C6 C 0.6804(4) 0.1851(4) 0.1546(7) 0.187(8) Uani 1 1 d . . . . .
H6 H 0.6906 0.2105 0.1397 0.225 Uiso 1 1 calc R . . . .
C7 C 0.6466(3) 0.1567(3) 0.1231(6) 0.137(6) Uani 1 1 d . . . . .
H7 H 0.6333 0.1628 0.0898 0.164 Uiso 1 1 calc R . . . .
C9 C 0.7594(2) 0.2406(2) 0.2121(11) 0.183(3) Uani 1 2 d S T P . .
O2 O 0.58875(15) 0.05653(16) 0.1263(3) 0.0705(18) Uani 1 1 d . . . . .
C14 C 0.7787(2) 0.2213(2) 0.4636(4) 0.183(3) Uani 1 2 d DS T P . .
H14 H 0.7903 0.2097 0.4390 0.220 Uiso 1 2 calc RS T P . .
C15 C 0.7449(3) 0.2551(3) 0.4630(4) 0.183(3) Uani 1 2 d DS T P . .
H15 H 0.7333 0.2667 0.4381 0.220 Uiso 1 2 calc RS T P . .
C10 C 0.7763(2) 0.2237(2) 0.1113(10) 0.183(3) Uani 1 2 d DS TU P . .
H10A H 0.7873 0.2339 0.0655 0.275 Uiso 0.5 1 calc GR . . A -1
H10B H 0.7582 0.1966 0.1071 0.275 Uiso 0.5 1 calc GR . . A -1
H10C H 0.7963 0.2276 0.1439 0.275 Uiso 0.5 1 calc GR . . A -1
Ru1 Ru 0.63221(10) 0.0000 0.5000 0.1362(18) Uani 0.5 4 d DS T P . .
O4 O 0.5992(2) 0.0000 0.2194(7) 0.099(3) Uani 0.5 2 d DS T P B .
N1 N 0.5902(2) 0.0000 0.4372(6) 0.099(3) Uani 0.5 2 d DS T P B .
C21 C 0.5963(2) 0.0002(5) 0.3658(7) 0.099(3) Uani 0.5 2 d DG . . . .
C17 C 0.5678(4) -0.0043(7) 0.3199(3) 0.099(3) Uani 0.25 1 d DG . . B .
C18 C 0.5333(4) -0.0106(7) 0.3454(5) 0.099(3) Uani 0.25 1 d DG . . . .
C19 C 0.5273(3) -0.0118(7) 0.4168(6) 0.099(3) Uani 0.25 1 d DG . . B .
C20 C 0.5557(4) -0.0067(4) 0.4627(3) 0.099(3) Uani 0.5 1 d DG . . . .
C16 C 0.5694(4) 0.0000 0.2430(11) 0.099(3) Uani 0.5 2 d DS T P . .
N2 N 0.6646(8) 0.0000 0.5695(15) 0.1362(18) Uani 0.2 2 d DS T P B .
C28 C 0.663(2) -0.03108(7) 0.602(4) 0.1362(18) Uani 0.1 1 d D . . . .
C30 C 0.7127(13) 0.0000 0.672(3) 0.1362(18) Uani 0.2 2 d DS T P . .
C29 C 0.693(3) -0.03107(7) 0.666(5) 0.1362(18) Uani 0.1 1 d D . . B .
C27 C 0.661(3) -0.037(3) 0.606(6) 0.1362(18) Uani 0.1 1 d D . . B .
C3 C 0.6236(17) -0.067(2) 0.442(4) 0.1362(18) Uani 0.1 1 d . . . B -1
H3 H 0.6483 -0.0467 0.4320 0.163 Uiso 0.1 1 calc R . . B -1
C22 C 0.610(2) -0.101(3) 0.408(3) 0.1362(18) Uani 0.1 1 d G . . B -1
H22 H 0.6249 -0.1047 0.3741 0.163 Uiso 0.1 1 calc R . . B -1
C23 C 0.574(2) -0.131(2) 0.423(4) 0.1362(18) Uani 0.1 1 d G . . B -1
H23 H 0.5641 -0.1545 0.3991 0.163 Uiso 0.1 1 calc R . . B -1
C24 C 0.5513(17) -0.126(2) 0.472(4) 0.1362(18) Uani 0.1 1 d G . . B -1
H24 H 0.5266 -0.1463 0.4819 0.163 Uiso 0.1 1 calc R . . B -1
C25 C 0.565(2) -0.092(3) 0.506(4) 0.1362(18) Uani 0.1 1 d G . . B -1
H25 H 0.5500 -0.0884 0.5399 0.163 Uiso 0.1 1 calc R . . B -1
N26 N 0.601(2) -0.0621(18) 0.491(4) 0.1362(18) Uani 0.1 1 d G . . B -1

loop_
_atom_site_aniso_label
_atom_site_aniso_U_11
_atom_site_aniso_U_22
_atom_site_aniso_U_33
_atom_site_aniso_U_23
_atom_site_aniso_U_13
_atom_site_aniso_U_12
Zr1 0.0567(6) 0.0403(6) 0.0180(5) 0.000 -0.0028(3) 0.0201(3)
Zr2 0.0561(7) 0.0353(8) 0.0172(6) 0.000 0.000 0.0176(4)
O3 0.101(5) 0.036(4) 0.011(3) 0.000 -0.015(3) 0.018(2)
O5 0.054(4) 0.026(4) 0.125(8) 0.009(5) 0.005(2) 0.013(2)
O1 0.056(3) 0.045(3) 0.028(3) 0.004(2) 0.000(2) 0.017(3)
O6 0.194(10) 0.102(7) 0.018(4) 0.000 0.000 0.101(8)
O7 0.090(5) 0.090(7) 0.047(5) 0.000 -0.010(4) 0.045(3)
C0AA 0.066(7) 0.089(7) 0.073(7) 0.039(6) -0.031(5) -0.013(6)
O8 0.149(3) 0.149(3) 0.131(6) 0.050(3) -0.050(3) -0.016(4)
C1 0.061(6) 0.067(7) 0.035(5) 0.017(4) -0.004(4) 0.007(5)
C2 0.058(6) 0.049(6) 0.075(6) 0.030(5) -0.033(5) -0.020(5)
C4 0.114(9) 0.087(8) 0.102(9) 0.048(7) -0.067(7) -0.037(7)
C8 0.149(3) 0.149(3) 0.131(6) 0.050(3) -0.050(3) -0.016(4)
C5 0.102(9) 0.090(9) 0.120(10) 0.056(8) -0.075(8) -0.040(7)
C13 0.149(3) 0.149(3) 0.131(6) 0.050(3) -0.050(3) -0.016(4)
C12 0.149(3) 0.149(3) 0.131(6) 0.050(3) -0.050(3) -0.016(4)
C11 0.149(3) 0.149(3) 0.131(6) 0.050(3) -0.050(3) -0.016(4)
C6 0.154(13) 0.093(10) 0.165(14) 0.073(10) -0.073(11) -0.051(9)
C7 0.098(9) 0.081(8) 0.120(9) 0.046(7) -0.067(8) -0.039(7)
C9 0.149(3) 0.149(3) 0.131(6) 0.050(3) -0.050(3) -0.016(4)
O2 0.049(4) 0.069(4) 0.060(4) 0.027(3) -0.017(3) 0.004(3)
C14 0.149(3) 0.149(3) 0.131(6) 0.050(3) -0.050(3) -0.016(4)
C15 0.149(3) 0.149(3) 0.131(6) 0.050(3) -0.050(3) -0.016(4)
C10 0.149(3) 0.149(3) 0.131(6) 0.050(3) -0.050(3) -0.016(4)
Ru1 0.141(3) 0.228(5) 0.069(2) 0.000 0.000 0.114(3)
O4 0.137(7) 0.134(8) 0.024(4) 0.000 0.001(4) 0.067(4)
N1 0.137(7) 0.134(8) 0.024(4) 0.000 0.001(4) 0.067(4)
C21 0.137(7) 0.134(8) 0.024(4) 0.000 0.001(4) 0.067(4)
C17 0.137(7) 0.134(8) 0.024(4) 0.000 0.001(4) 0.067(4)
C18 0.137(7) 0.134(8) 0.024(4) 0.000 0.001(4) 0.067(4)
C19 0.137(7) 0.134(8) 0.024(4) 0.000 0.001(4) 0.067(4)
C20 0.137(7) 0.134(8) 0.024(4) 0.000 0.001(4) 0.067(4)
C16 0.137(7) 0.134(8) 0.024(4) 0.000 0.001(4) 0.067(4)
N2 0.141(3) 0.228(5) 0.069(2) 0.000 0.000 0.114(3)
C28 0.141(3) 0.228(5) 0.069(2) 0.000 0.000 0.114(3)
C30 0.141(3) 0.228(5) 0.069(2) 0.000 0.000 0.114(3)
C29 0.141(3) 0.228(5) 0.069(2) 0.000 0.000 0.114(3)
C27 0.141(3) 0.228(5) 0.069(2) 0.000 0.000 0.114(3)
C3 0.141(3) 0.228(5) 0.069(2) 0.000 0.000 0.114(3)
C22 0.141(3) 0.228(5) 0.069(2) 0.000 0.000 0.114(3)
C23 0.141(3) 0.228(5) 0.069(2) 0.000 0.000 0.114(3)
C24 0.141(3) 0.228(5) 0.069(2) 0.000 0.000 0.114(3)
C25 0.141(3) 0.228(5) 0.069(2) 0.000 0.000 0.114(3)
N26 0.141(3) 0.228(5) 0.069(2) 0.000 0.000 0.114(3)

loop_
_atom_type_symbol
_atom_type_description
_atom_type_scat_dispersion_real
_atom_type_scat_dispersion_imag
_atom_type_scat_source
C C 0.0181 0.0091 'International Tables Vol C Tables 4.2.6.8 and 6.1.1.4'
H H 0.0000 0.0000 'International Tables Vol C Tables 4.2.6.8 and 6.1.1.4'
O O 0.0492 0.0322 'International Tables Vol C Tables 4.2.6.8 and 6.1.1.4'
N N 0.0311 0.0180 'International Tables Vol C Tables 4.2.6.8 and 6.1.1.4'
Zr Zr -0.1862 2.2449 'International Tables Vol C Tables 4.2.6.8 and 6.1.1.4'
Ru Ru 0.0552 3.2960 'International Tables Vol C Tables 4.2.6.8 and 6.1.1.4'
Cl Cl 0.3639 0.7018 'International Tables Vol C Tables 4.2.6.8 and 6.1.1.4'

loop_
_geom_angle_atom_site_label_1
_geom_angle_atom_site_label_2
_geom_angle_atom_site_label_3
_geom_angle
_geom_angle_site_symmetry_1
_geom_angle_site_symmetry_3
_geom_angle_publ_flag
Zr1 Zr1 Zr1 90.0 4_655 16 ?
Zr2 Zr1 Zr1 59.681(16) 13_655 4_655 ?
Zr2 Zr1 Zr1 59.493(15) . 16 ?
Zr2 Zr1 Zr1 59.494(15) 13_655 16 ?
Zr2 Zr1 Zr1 59.680(16) . 4_655 ?
Zr2 Zr1 Zr2 88.56(3) . 13_655 ?
O3 Zr1 Zr1 91.5(2) . 4_655 ?
O3 Zr1 Zr1 178.5(2) . 16 ?
O3 Zr1 Zr2 121.40(12) . 13_655 ?
O3 Zr1 Zr2 121.40(12) . . ?
O3 Zr1 O7 92.2(3) . . ?
O3 Zr1 O2 72.41(15) . . ?
O3 Zr1 O2 72.41(15) . 23 ?
O5 Zr1 Zr1 34.46(15) . 4_655 ?
O5 Zr1 Zr1 90.3(2) . 16 ?
O5 Zr1 Zr1 90.3(2) 4_655 16 ?
O5 Zr1 Zr1 34.46(15) 4_655 4_655 ?
O5 Zr1 Zr2 88.93(19) 4_655 . ?
O5 Zr1 Zr2 36.0(2) 4_655 13_655 ?
O5 Zr1 Zr2 36.0(2) . . ?
O5 Zr1 Zr2 88.94(19) . 13_655 ?
O5 Zr1 O3 91.0(3) . . ?
O5 Zr1 O3 91.0(3) 4_655 . ?
O5 Zr1 O5 68.9(3) 4_655 . ?
O5 Zr1 O6 109.6(4) . 7 ?
O5 Zr1 O6 109.6(4) 4_655 . ?
O5 Zr1 O6 72.1(3) 4_655 7 ?
O5 Zr1 O6 72.1(3) . . ?
O5 Zr1 O7 145.40(15) . . ?
O5 Zr1 O7 145.40(15) 4_655 . ?
O5 Zr1 O2 75.6(2) . . ?
O5 Zr1 O2 140.5(3) . 23 ?
O5 Zr1 O2 140.5(3) 4_655 . ?
O5 Zr1 O2 75.6(2) 4_655 23 ?
O6 Zr1 Zr1 34.6(2) 7 16 ?
O6 Zr1 Zr1 90.7(3) 7 4_655 ?
O6 Zr1 Zr1 90.7(3) . 4_655 ?
O6 Zr1 Zr1 34.6(2) . 16 ?
O6 Zr1 Zr2 89.1(2) . 13_655 ?
O6 Zr1 Zr2 89.1(2) 7 . ?
O6 Zr1 Zr2 36.1(2) . . ?
O6 Zr1 Zr2 36.1(2) 7 13_655 ?
O6 Zr1 O3 145.3(2) 7 . ?
O6 Zr1 O3 145.3(2) . . ?
O6 Zr1 O6 69.2(4) . 7 ?
O6 Zr1 O7 86.2(3) . . ?
O6 Zr1 O7 86.2(3) 7 . ?
O6 Zr1 O2 138.6(3) . 23 ?
O6 Zr1 O2 74.1(3) . . ?
O6 Zr1 O2 74.1(3) 7 23 ?
O6 Zr1 O2 138.6(3) 7 . ?
O7 Zr1 Zr1 86.26(19) . 16 ?
O7 Zr1 Zr1 176.26(19) . 4_655 ?
O7 Zr1 Zr2 118.07(12) . 13_655 ?
O7 Zr1 Zr2 118.07(12) . . ?
O2 Zr1 Zr1 108.63(17) . 4_655 ?
O2 Zr1 Zr1 107.08(14) . 16 ?
O2 Zr1 Zr1 108.63(17) 23 4_655 ?
O2 Zr1 Zr1 107.08(14) 23 16 ?
O2 Zr1 Zr2 159.95(14) . 13_655 ?
O2 Zr1 Zr2 71.42(14) . . ?
O2 Zr1 Zr2 71.42(14) 23 13_655 ?
O2 Zr1 Zr2 159.95(14) 23 . ?
O2 Zr1 O7 72.57(18) 23 . ?
O2 Zr1 O7 72.57(18) . . ?
O2 Zr1 O2 128.6(3) 23 . ?
Zr1 Zr2 Zr1 61.02(3) 13_655 4_655 ?
Zr1 Zr2 Zr1 91.44(3) . 13_655 ?
Zr1 Zr2 Zr1 61.02(3) . 16 ?
Zr1 Zr2 Zr1 60.64(3) 13_655 16 ?
Zr1 Zr2 Zr1 60.64(3) . 4_655 ?
Zr1 Zr2 Zr1 91.44(3) 16 4_655 ?
O5 Zr2 Zr1 91.27(18) . 16 ?
O5 Zr2 Zr1 35.50(10) . 4_655 ?
O5 Zr2 Zr1 35.50(11) . . ?
O5 Zr2 Zr1 35.50(11) 16 16 ?
O5 Zr2 Zr1 91.27(18) 16 4_655 ?
O5 Zr2 Zr1 91.27(18) . 13_655 ?
O5 Zr2 Zr1 35.50(10) 16 13_655 ?
O5 Zr2 Zr1 91.27(18) 16 . ?
O5 Zr2 O5 110.9(4) . 16 ?
O5 Zr2 O1 78.1(2) . 19_655 ?
O5 Zr2 O1 142.93(13) . 11_655 ?
O5 Zr2 O1 78.1(2) 16 11_655 ?
O5 Zr2 O1 142.92(13) . 16 ?
O5 Zr2 O1 78.1(2) 16 16 ?
O5 Zr2 O1 142.93(13) 16 19_655 ?
O5 Zr2 O1 78.1(2) . . ?
O5 Zr2 O1 142.92(13) 16 . ?
O1 Zr2 Zr1 75.68(13) 19_655 4_655 ?
O1 Zr2 Zr1 75.67(13) 16 16 ?
O1 Zr2 Zr1 111.84(13) 19_655 13_655 ?
O1 Zr2 Zr1 110.83(12) . 4_655 ?
O1 Zr2 Zr1 110.82(12) 16 13_655 ?
O1 Zr2 Zr1 167.11(13) 11_655 . ?
O1 Zr2 Zr1 111.83(13) 16 . ?
O1 Zr2 Zr1 111.83(13) . 16 ?
O1 Zr2 Zr1 75.68(13) 11_655 13_655 ?
O1 Zr2 Zr1 111.84(13) 11_655 4_655 ?
O1 Zr2 Zr1 167.11(13) . 13_655 ?
O1 Zr2 Zr1 167.11(13) 16 4_655 ?
O1 Zr2 Zr1 167.11(13) 19_655 16 ?
O1 Zr2 Zr1 75.68(13) . . ?
O1 Zr2 Zr1 110.82(12) 11_655 16 ?
O1 Zr2 Zr1 110.82(12) 19_655 . ?
O1 Zr2 O1 73.3(3) 19_655 . ?
O1 Zr2 O1 75.2(2) 19_655 11_655 ?
O1 Zr2 O1 73.3(3) 11_655 16 ?
O1 Zr2 O1 117.2(3) 11_655 . ?
O1 Zr2 O1 117.2(3) 19_655 16 ?
O1 Zr2 O1 75.2(2) . 16 ?
O6 Zr2 Zr1 35.93(14) 19_655 13_655 ?
O6 Zr2 Zr1 35.93(14) . 16 ?
O6 Zr2 Zr1 91.5(2) 19_655 16 ?
O6 Zr2 Zr1 91.5(2) 19_655 . ?
O6 Zr2 Zr1 91.5(2) . 13_655 ?
O6 Zr2 Zr1 91.5(2) . 4_655 ?
O6 Zr2 Zr1 35.93(14) 19_655 4_655 ?
O6 Zr2 Zr1 35.93(14) . . ?
O6 Zr2 O5 71.43(18) . 16 ?
O6 Zr2 O5 71.43(18) 19_655 . ?
O6 Zr2 O5 71.43(18) 19_655 16 ?
O6 Zr2 O5 71.43(18) . . ?
O6 Zr2 O1 141.87(13) . 11_655 ?
O6 Zr2 O1 78.4(3) . 16 ?
O6 Zr2 O1 141.87(13) 19_655 . ?
O6 Zr2 O1 141.87(13) 19_655 16 ?
O6 Zr2 O1 141.87(13) . 19_655 ?
O6 Zr2 O1 78.4(3) 19_655 19_655 ?
O6 Zr2 O1 78.4(3) 19_655 11_655 ?
O6 Zr2 O1 78.4(3) . . ?
O6 Zr2 O6 111.7(6) . 19_655 ?
C16 O3 Zr1 127.5(13) . . ?
Zr1 O5 Zr1 111.1(3) . 4_655 ?
Zr1 O5 Zr2 108.5(3) . . ?
Zr1 O5 Zr2 108.5(3) 4_655 . ?
C1 O1 Zr2 132.5(5) . . ?
Zr1 O6 Zr1 110.7(4) . 16 ?
Zr1 O6 Zr2 108.0(3) . . ?
Zr1 O6 Zr2 108.0(3) 16 . ?
C2 C0AA C4 120.6(9) . . ?
C9 O8 C10 104.2(14) . . ?
O1 C1 C2 118.4(8) . . ?
O1 C1 O2 124.2(8) . . ?
O2 C1 C2 117.3(8) . . ?
C0AA C2 C1 122.2(8) . . ?
C7 C2 C0AA 120.5(9) . . ?
C7 C2 C1 117.1(8) . . ?
C5 C4 C0AA 120.3(10) . . ?
C11 C8 C5 121.1(12) . . ?
C11 C8 C9 112.4(15) . . ?
C9 C8 C5 126.4(12) . . ?
C4 C5 C8 120.1(10) . . ?
C4 C5 C6 119.1(10) . . ?
C6 C5 C8 120.0(12) . . ?
C14 C13 C12 118.7(14) . . ?
C14 C13 C15 120.0(7) . . ?
C15 C13 C12 121.3(14) . . ?
C11 C12 C13 120.6(10) 21_665 . ?
C11 C12 C13 120.6(10) . . ?
C11 C12 C11 118.4(19) . 21_665 ?
C8 C11 C12 122.8(15) . . ?
C5 C6 C7 122.4(12) . . ?
C2 C7 C6 116.7(10) . . ?
C8 C9 O8 114.5(10) . . ?
C8 C9 O8 114.5(10) 21_665 . ?
C8 C9 C8 130.7(19) . 21_665 ?
C1 O2 Zr1 136.0(5) . . ?
C13 C14 C14 120.5(5) . 16_556 ?
C13 C15 C15 119.5(5) . 16_556 ?
N1 Ru1 N1 70.1(7) 16_556 . ?
N1 Ru1 N26 93(2) 16_556 . ?
N1 Ru1 N26 87.7(18) . . ?
N2 Ru1 N1 169.8(13) . . ?
N2 Ru1 N1 169.8(13) 16_556 16_556 ?
N2 Ru1 N1 99.7(13) . 16_556 ?
N2 Ru1 N1 99.7(13) 16_556 . ?
N2 Ru1 N2 90(2) 16_556 . ?
N2 Ru1 N26 92.9(18) . . ?
N2 Ru1 N26 87(2) 16_556 . ?
C21 N1 Ru1 115.0(8) . . ?
C21 N1 C20 120.6 . . ?
C21 N1 C20 120.48(14) . 23 ?
C20 N1 Ru1 123.3(8) . . ?
C20 N1 Ru1 123.3(8) 23 . ?
C20 N1 C20 19.8(13) . 23 ?
C17 C21 N1 119.30(11) 23 . ?
C17 C21 N1 119.2 . . ?
C17 C21 C17 13(2) 23 . ?
C21 C17 C18 120.2 . . ?
C21 C17 C18 114.6(6) . 23 ?
C21 C17 C16 128.9(12) . . ?
C17 C17 C21 83.38(13) 23 . ?
C17 C17 C18 99.29(15) 23 . ?
C17 C17 C18 69(2) 23 23 ?
C17 C17 C16 84.1(16) 23 . ?
C18 C17 C18 30.3(19) . 23 ?
C18 C17 C16 106.3(16) 23 . ?
C18 C17 C16 110.6(12) . . ?
C17 C18 C17 11.8(18) . 23 ?
C17 C18 C19 103.2(16) 23 23 ?
C17 C18 C19 110.5(6) . 23 ?
C18 C18 C17 69.0(18) 23 23 ?
C18 C18 C17 80.7 23 . ?
C18 C18 C19 60.2(15) 23 23 ?
C18 C18 C19 91.8 23 . ?
C19 C18 C17 118.6(3) . 23 ?
C19 C18 C17 120.0 . . ?
C19 C18 C19 31.6(15) . 23 ?
C18 C19 C18 28.0(16) . 23 ?
C18 C19 C20 116.5(3) . 23 ?
C18 C19 C20 120.0 . . ?
C19 C19 C18 88.2 23 . ?
C19 C19 C18 60.2(16) 23 23 ?
C19 C19 C20 64.5(11) 23 23 ?
C19 C19 C20 82.5 23 . ?
C20 C19 C18 111.9(6) . 23 ?
C20 C19 C18 100.6(14) 23 23 ?
C20 C19 C20 18.0(11) . 23 ?
N1 C20 C19 111.1(6) . 23 ?
N1 C20 C20 110.7 . 16_556 ?
N1 C20 C20 106.3(6) . 7_556 ?
C19 C20 N1 119.9 . . ?
C19 C20 C19 33.0(16) . 23 ?
C19 C20 C20 130.0(2) . 7_556 ?
C19 C20 C20 129.4 . 16_556 ?
C20 C20 N1 80.1 23 . ?
C20 C20 C19 64.5(17) 23 23 ?
C20 C20 C19 114(2) 7_556 23 ?
C20 C20 C19 97.5 23 . ?
C20 C20 C19 125.3(6) 16_556 23 ?
C20 C20 C20 18(2) 16_556 7_556 ?
C20 C20 C20 90.0 23 16_556 ?
C20 C20 C20 72(2) 23 7_556 ?
O3 C16 O4 123.7(19) . . ?
O3 C16 C17 126.6(19) . 23 ?
O3 C16 C17 126.6(19) . . ?
O4 C16 C17 109.3(10) . 23 ?
O4 C16 C17 109.3(10) . . ?
C17 C16 C17 12(2) . 23 ?
C28 N2 Ru1 128.0(4) 23 . ?
C28 N2 Ru1 128.0(4) . . ?
C28 N2 C28 104.0(6) 23 . ?
C28 N2 C27 106(4) 23 . ?
C28 N2 C27 2(4) 23 23 ?
C28 N2 C27 106(4) . 23 ?
C28 N2 C27 2(4) . . ?
C27 N2 Ru1 126(4) 23 . ?
C27 N2 Ru1 126(4) . . ?
C27 N2 C27 109(7) 23 . ?
N2 C28 C29 128.0(4) . . ?
C27 C28 N2 162(10) . . ?
C27 C28 C29 70(10) . . ?
C29 C30 C29 160(10) . 23 ?
C28 C29 C27 7(4) . . ?
C30 C29 C28 100(6) . . ?
C30 C29 C27 107(8) . . ?
N2 C27 C29 119(7) . . ?
C28 C27 N2 16(10) . . ?
C28 C27 C29 103(10) . . ?
C22 C3 N26 119.9 . . ?
C3 C22 C23 120.1 . . ?
C22 C23 C24 120.0 . . ?
C25 C24 C23 120.0 . . ?
N26 C25 C24 120.0 . . ?
C3 N26 Ru1 100(5) . . ?
C25 N26 Ru1 137(5) . . ?
C25 N26 C3 120.1 . . ?

loop_
_geom_bond_atom_site_label_1
_geom_bond_atom_site_label_2
_geom_bond_distance
_geom_bond_site_symmetry_2
_geom_bond_publ_flag
Zr1 Zr1 3.5267(19) 4_655 ?
Zr1 Zr1 3.5464(15) 16 ?
Zr1 Zr2 3.4930(11) 13_655 ?
Zr1 Zr2 3.4929(11) . ?
Zr1 O3 2.158(6) . ?
Zr1 O5 2.139(4) . ?
Zr1 O5 2.139(4) 4_655 ?
Zr1 O6 2.155(5) 7 ?
Zr1 O6 2.155(5) . ?
Zr1 O7 2.266(9) . ?
Zr1 O2 2.222(6) 23 ?
Zr1 O2 2.222(6) . ?
Zr2 Zr1 3.4930(11) 13_655 ?
Zr2 Zr1 3.4930(11) 16 ?
Zr2 Zr1 3.4930(11) 4_655 ?
Zr2 O5 2.166(8) 16 ?
Zr2 O5 2.166(8) . ?
Zr2 O1 2.177(5) 16 ?
Zr2 O1 2.177(5) 19_655 ?
Zr2 O1 2.177(5) 11_655 ?
Zr2 O1 2.177(5) . ?
Zr2 O6 2.163(9) . ?
Zr2 O6 2.163(9) 19_655 ?
O3 C16 1.253(5) . ?
O5 Zr1 2.139(4) 4_655 ?
O1 C1 1.251(9) . ?
O6 Zr1 2.155(5) 16 ?
C0AA C2 1.350(11) . ?
C0AA C4 1.383(12) . ?
O8 C9 1.47(2) . ?
O8 C10 1.420(5) . ?
C1 C2 1.474(11) . ?
C1 O2 1.291(10) . ?
C2 C7 1.350(13) . ?
C4 C5 1.327(14) . ?
C8 C5 1.476(15) . ?
C8 C11 1.396(5) . ?
C8 C9 1.378(14) . ?
C5 C6 1.332(15) . ?
C13 C12 1.46(2) . ?
C13 C14 1.374(10) . ?
C13 C15 1.393(11) . ?
C12 C11 1.400(14) . ?
C12 C11 1.400(14) 21_665 ?
C6 C7 1.420(14) . ?
C9 C8 1.378(14) 21_665 ?
C14 C14 1.400(14) 16_556 ?
C15 C15 1.420(15) 16_556 ?
Ru1 N1 2.098(5) 16_556 ?
Ru1 N1 2.098(5) . ?
Ru1 N2 1.879(10) 16_556 ?
Ru1 N2 1.879(10) . ?
Ru1 N26 2.21(6) . ?
O4 C16 1.30(2) . ?
N1 C21 1.3930 . ?
N1 C20 1.385(5) 23 ?
N1 C20 1.3846 . ?
C21 C17 1.3965 . ?
C21 C17 1.395(5) 23 ?
C17 C17 0.30(5) 23 ?
C17 C18 1.470(19) 23 ?
C17 C18 1.3900 . ?
C17 C16 1.49(2) . ?
C18 C17 1.470(18) 23 ?
C18 C18 0.75(5) 23 ?
C18 C19 1.60(2) 23 ?
C18 C19 1.3900 . ?
C19 C18 1.60(3) 23 ?
C19 C19 0.84(5) 23 ?
C19 C20 1.527(14) 23 ?
C19 C20 1.3900 . ?
C20 C19 1.53(2) 23 ?
C20 C20 1.509(5) 7_556 ?
C20 C20 0.48(3) 23 ?
C20 C20 1.431(11) 16_556 ?
C16 C17 1.49(2) 23 ?
N2 C28 1.396(5) 23 ?
N2 C28 1.396(5) . ?
N2 C27 1.60(6) . ?
N2 C27 1.60(6) 23 ?
C28 C29 1.73(11) . ?
C28 C27 0.21(8) . ?
C30 C29 1.12(2) . ?
C30 C29 1.12(2) 23 ?
C29 C27 1.66(12) . ?
C3 C22 1.3943 . ?
C3 N26 1.3945 . ?
C22 C23 1.3944 . ?
C23 C24 1.3946 . ?
C24 C25 1.3945 . ?
C25 N26 1.3934 . ?

loop_
_smtbx_masks_void_nr
_smtbx_masks_void_average_x
_smtbx_masks_void_average_y
_smtbx_masks_void_average_z
_smtbx_masks_void_volume
_smtbx_masks_void_count_electrons
_smtbx_masks_void_content
1 -0.755 -0.888 -0.894 18871.5 2135.7 ?
